data_7128221
loop_
_publ_author_name
'Ward, Jas S.'
'Frontera, Antonio'
'Rissanen, Kari'

_publ_section_title
;
 Nucleophilic iodonium interactions (NIIs) in 2-coordinate iodine(I) and
 silver(I) complexes.
;
_journal_issue 41
_journal_name_full 'Chemical communications (Cambridge, England)'
_journal_page_first 5094
_journal_page_last 5097
_journal_paper_doi 10.1039/d1cc01505b
_journal_volume 57
_journal_year 2021
_chemical_formula_moiety 'C14 H18 Ag0.26 I0.74 N2, F6 P'
_chemical_formula_sum 'C14 H18 Ag0.26 F6 I0.74 N2 P'
_chemical_formula_weight 481.23
_space_group_crystal_system monoclinic
_space_group_IT_number 15
_space_group_name_Hall '-C 2yc'
_space_group_name_H-M_alt 'C 1 2/c 1'
_atom_sites_solution_hydrogens geom
_atom_sites_solution_primary dual
_audit_creation_date 2020-12-14
_audit_creation_method
;
Olex2 1.2
(compiled 2018.05.29 svn.r3508 for OlexSys, GUI svn.r5506)
;
_audit_update_record
;
2021-02-24 deposited with the CCDC.	2021-04-20 downloaded from the CCDC.
;
_cell_angle_alpha 90
_cell_angle_beta 109.654(5)
_cell_angle_gamma 90
_cell_formula_units_Z 4
_cell_length_a 11.8384(6)
_cell_length_b 10.2312(4)
_cell_length_c 15.1646(6)
_cell_measurement_reflns_used 2161
_cell_measurement_temperature 120.00(10)
_cell_measurement_theta_max 76.4620
_cell_measurement_theta_min 3.0560
_cell_volume 1729.74(14)
_computing_cell_refinement 'CrysAlisPro 1.171.40.84a (Rigaku OD, 2020)'
_computing_data_collection 'CrysAlisPro 1.171.40.84a (Rigaku OD, 2020)'
_computing_data_reduction 'CrysAlisPro 1.171.40.84a (Rigaku OD, 2020)'
_computing_molecular_graphics 'Olex2 (Dolomanov et al., 2009)'
_computing_publication_material 'Olex2 (Dolomanov et al., 2009)'
_computing_structure_refinement 'ShelXL (Sheldrick, 2015)'
_computing_structure_solution 'ShelXT (Sheldrick, 2015)'
_diffrn_ambient_environment N~2~
_diffrn_ambient_temperature 120.00(10)
_diffrn_detector 'CCD plate'
_diffrn_detector_area_resol_mean 5.1977
_diffrn_detector_type Atlas
_diffrn_measured_fraction_theta_full 0.994
_diffrn_measured_fraction_theta_max 0.992
_diffrn_measurement_details
;
List of Runs (angles in degrees, time in seconds):

  # Type    Start    End  Width  t~exp~   \w     \q     \k     \f   Frames
#--------------------------------------------------------------------------
  1  \w    -39.00 -12.00   1.00    1.00    --  -41.65 125.00 -60.00   27
  2  \w    -80.00  -6.00   1.00    1.00    --  -41.65 125.00  30.00   74
  3  \w    -19.00  29.00   1.00    1.00    --  -41.65  37.00 -60.00   48
  4  \w     29.00  90.00   1.00    1.00    --   41.65-125.00 -60.00   61
  5  \w     55.00  96.00   1.00    1.00    --  112.00 -94.00  90.00   41
  6  \w     66.00 122.00   1.00    1.00    --  112.00 178.00 -90.00   56
  7  \w     87.00 175.00   1.00    1.00    --  112.00  30.00  60.00   88
  8  \w     37.00 129.00   1.00    1.00    --  112.00 -30.00-120.00   92
  9  \w     49.00  80.00   1.00    1.00    --  112.00 -61.00-180.00   31
 10  \w    112.00 139.00   1.00    1.00    --  112.00 -61.00-180.00   27
 11  \w     29.00  98.00   1.00    1.00    --  112.00 -94.00 -90.00   69
;
_diffrn_measurement_device 'four-circle diffractometer'
_diffrn_measurement_device_type 'SuperNova, Dual, Cu at home/near, Atlas'
_diffrn_measurement_method '\w scans'
_diffrn_orient_matrix_type 'CrysAlisPro convention (1999,Acta A55,543-557)'
_diffrn_orient_matrix_UB_11 0.0866244000
_diffrn_orient_matrix_UB_12 -0.0915257000
_diffrn_orient_matrix_UB_13 0.0722598000
_diffrn_orient_matrix_UB_21 0.0858873000
_diffrn_orient_matrix_UB_22 0.0019211000
_diffrn_orient_matrix_UB_23 -0.0570514000
_diffrn_orient_matrix_UB_31 0.0649832000
_diffrn_orient_matrix_UB_32 0.1195221000
_diffrn_orient_matrix_UB_33 0.0561831000
_diffrn_radiation_monochromator mirror
_diffrn_radiation_probe x-ray
_diffrn_radiation_type CuK\a
_diffrn_radiation_wavelength 1.54184
_diffrn_reflns_av_R_equivalents 0.0269
_diffrn_reflns_av_unetI/netI 0.0310
_diffrn_reflns_Laue_measured_fraction_full 0.994
_diffrn_reflns_Laue_measured_fraction_max 0.992
_diffrn_reflns_limit_h_max 13
_diffrn_reflns_limit_h_min -14
_diffrn_reflns_limit_k_max 12
_diffrn_reflns_limit_k_min -7
_diffrn_reflns_limit_l_max 18
_diffrn_reflns_limit_l_min -13
_diffrn_reflns_number 3000
_diffrn_reflns_point_group_measured_fraction_full 0.994
_diffrn_reflns_point_group_measured_fraction_max 0.992
_diffrn_reflns_theta_full 67.684
_diffrn_reflns_theta_max 72.101
_diffrn_reflns_theta_min 5.870
_diffrn_source 'micro-focus sealed X-ray tube'
_diffrn_source_type 'SuperNova (Cu) X-ray Source'
_exptl_absorpt_coefficient_mu 14.646
_exptl_absorpt_correction_T_max 0.26887
_exptl_absorpt_correction_T_min 0.17375
_exptl_absorpt_correction_type sphere
_exptl_absorpt_process_details
;
CrysAlisPro 1.171.40.84a (Rigaku Oxford Diffraction, 2020)
Spherical absorption correction
using equivalent radius and absorption coefficient.
Empirical absorption correction using spherical harmonics,
implemented in SCALE3 ABSPACK scaling algorithm.
;
_exptl_crystal_colour colourless
_exptl_crystal_colour_primary colourless
_exptl_crystal_density_diffrn 1.848
_exptl_crystal_description plate
_exptl_crystal_F_000 946
_exptl_crystal_recrystallization_method 'Re-crystallisation from solvent: DCM/TBME'
_exptl_crystal_size_max 0.294
_exptl_crystal_size_mid 0.175
_exptl_crystal_size_min 0.049
_exptl_crystal_size_rad 0.079
_refine_diff_density_max 2.176
_refine_diff_density_min -0.740
_refine_diff_density_rms 0.149
_refine_ls_extinction_method none
_refine_ls_goodness_of_fit_ref 1.100
_refine_ls_hydrogen_treatment constr
_refine_ls_matrix_type full
_refine_ls_number_parameters 113
_refine_ls_number_reflns 1704
_refine_ls_number_restraints 0
_refine_ls_restrained_S_all 1.100
_refine_ls_R_factor_all 0.0384
_refine_ls_R_factor_gt 0.0380
_refine_ls_shift/su_max 0.000
_refine_ls_shift/su_mean 0.000
_refine_ls_structure_factor_coef Fsqd
_refine_ls_weighting_details 'w=1/[\s^2^(Fo^2^)+(0.0761P)^2^+0.1454P] where P=(Fo^2^+2Fc^2^)/3'
_refine_ls_weighting_scheme calc
_refine_ls_wR_factor_gt 0.1015
_refine_ls_wR_factor_ref 0.1026
_reflns_Friedel_coverage 0.000
_reflns_number_gt 1670
_reflns_number_total 1704
_reflns_threshold_expression 'I > 2\s(I)'
_cod_data_source_file d1cc01505b2.cif
_cod_data_source_block 7c_Mixed
_cod_depositor_comments 'Adding full bibliography for 7128218--7128225.cif.'
_cod_database_code 7128221
_shelxl_version_number 2014/6
_shelx_space_group_comment
;
The symmetry employed for this shelxl refinement is uniquely defined
by the following loop, which should always be used as a source of
symmetry information in preference to the above space-group names.
They are only intended as comments.
;
_reflns_odcompleteness_completeness 99.07
_reflns_odcompleteness_iscentric 1
_reflns_odcompleteness_theta 71.98
_olex2_refinement_description
;
1. Fixed Uiso
 At 1.2 times of:
  All C(H) groups, All C(H,H) groups
 At 1.5 times of:
  All C(H,H,H) groups
2. Uiso/Uaniso restraints and constraints
Uanis(I1) = Uanis(Ag1)
3. Others
 Sof(I1)=0.5*(1-FVAR(2))
 Sof(Ag1)=0.5*FVAR(2)
4.a Secondary CH2 refined with riding coordinates:
 C7(H7A,H7B)
4.b Aromatic/amide H refined with riding coordinates:
 C3(H3), C4(H4), C5(H5), C6(H6)
4.c Idealised Me refined as rotating group:
 C8(H8A,H8B,H8C)
;
_ins_header
;
TITL OHD165_scale in C2/c 
REM C2/c (#15 in standard setting)
CELL 1.54184  11.838424  10.231155  15.164635  90.0000 109.6540  90.0000
ZERR    4.00   0.000562   0.000441   0.000629   0.0000   0.0051   0.0000
LATT  7
SYMM -x, y,-z+1/2 
SFAC C H N F P I
UNIT 56.00 72.00 8.00 24.00 4.00 4.00
TREF
HKLF 4
END
;
_olex2_submission_special_instructions 'No special instructions were received'
_oxdiff_exptl_absorpt_empirical_details
;
Empirical correction (ABSPACK) includes:
- Absorption correction using spherical harmonics
- Frame scaling
;
_oxdiff_exptl_absorpt_empirical_full_max 3.659
_oxdiff_exptl_absorpt_empirical_full_min 0.635

loop_
_space_group_symop_operation_xyz
'x, y, z'
'-x, y, -z+1/2'
'x+1/2, y+1/2, z'
'-x+1/2, y+1/2, -z+1/2'
'-x, -y, -z'
'x, -y, z-1/2'
'-x+1/2, -y+1/2, -z'
'x+1/2, -y+1/2, z-1/2'

loop_
_atom_site_label
_atom_site_type_symbol
_atom_site_fract_x
_atom_site_fract_y
_atom_site_fract_z
_atom_site_U_iso_or_equiv
_atom_site_adp_type
_atom_site_occupancy
_atom_site_site_symmetry_order
_atom_site_calc_flag
_atom_site_refinement_flags_posn
_atom_site_refinement_flags_adp
_atom_site_refinement_flags_occupancy
_atom_site_disorder_assembly
_atom_site_disorder_group
I1 I 1.0000 0.3981(5) 0.7500 0.0245(4) Uani 0.74(2) 2 d S T P A 2
Ag1 Ag 1.0000 0.3767(9) 0.7500 0.0245(4) Uani 0.26(2) 2 d S T P A 1
P101 P 0.5000 0.55533(13) 0.2500 0.0282(3) Uani 1 2 d S T P . .
F102 F 0.5448(2) 0.5544(3) 0.36230(15) 0.0388(6) Uani 1 1 d . . . . .
F103 F 0.5953(2) 0.4436(3) 0.25213(19) 0.0478(7) Uani 1 1 d . . . . .
F104 F 0.5975(4) 0.6632(4) 0.2529(2) 0.0691(12) Uani 1 1 d . . . . .
N1 N 0.9204(3) 0.3821(3) 0.5933(3) 0.0282(7) Uani 1 1 d . . . . .
C2 C 0.8679(3) 0.4827(4) 0.5374(3) 0.0297(7) Uani 1 1 d . . . . .
C3 C 0.8252(3) 0.4658(4) 0.4411(3) 0.0324(8) Uani 1 1 d . . . . .
H3 H 0.7882 0.5348 0.4022 0.039 Uiso 1 1 calc R . . . .
C4 C 0.8377(4) 0.3460(5) 0.4026(3) 0.0342(9) Uani 1 1 d . . . . .
H4 H 0.8092 0.3342 0.3381 0.041 Uiso 1 1 calc R . . . .
C5 C 0.8930(3) 0.2442(4) 0.4615(3) 0.0315(8) Uani 1 1 d . . . . .
H5 H 0.9029 0.1633 0.4371 0.038 Uiso 1 1 calc R . . . .
C6 C 0.9328(3) 0.2646(4) 0.5564(3) 0.0299(8) Uani 1 1 d . . . . .
H6 H 0.9691 0.1962 0.5963 0.036 Uiso 1 1 calc R . . . .
C7 C 0.8505(4) 0.6100(4) 0.5811(4) 0.0345(10) Uani 1 1 d . . . . .
H7A H 0.8451 0.6808 0.5374 0.041 Uiso 1 1 calc R . . . .
H7B H 0.9194 0.6263 0.6367 0.041 Uiso 1 1 calc R . . . .
C8 C 0.7364(4) 0.6072(4) 0.6077(4) 0.0364(10) Uani 1 1 d . . . . .
H8A H 0.6678 0.5943 0.5524 0.055 Uiso 1 1 calc GR . . . .
H8B H 0.7284 0.6887 0.6364 0.055 Uiso 1 1 calc GR . . . .
H8C H 0.7415 0.5370 0.6508 0.055 Uiso 1 1 calc GR . . . .

loop_
_atom_site_aniso_label
_atom_site_aniso_U_11
_atom_site_aniso_U_22
_atom_site_aniso_U_33
_atom_site_aniso_U_23
_atom_site_aniso_U_13
_atom_site_aniso_U_12
I1 0.0263(2) 0.0220(9) 0.0256(2) 0.000 0.00923(15) 0.000
Ag1 0.0263(2) 0.0220(9) 0.0256(2) 0.000 0.00923(15) 0.000
P101 0.0310(7) 0.0287(7) 0.0267(6) 0.000 0.0120(5) 0.000
F102 0.0419(13) 0.0493(15) 0.0252(11) 0.0008(10) 0.0114(10) 0.0087(11)
F103 0.0375(14) 0.0623(18) 0.0440(14) -0.0104(13) 0.0144(11) 0.0151(13)
F104 0.089(3) 0.071(2) 0.0433(16) -0.0054(14) 0.0169(17) -0.050(2)
N1 0.0270(17) 0.0297(17) 0.0313(17) -0.0038(12) 0.0143(14) -0.0028(12)
C2 0.0212(15) 0.0308(18) 0.0390(19) -0.0006(15) 0.0129(15) -0.0015(14)
C3 0.0250(17) 0.034(2) 0.039(2) 0.0044(16) 0.0114(16) 0.0028(15)
C4 0.0285(19) 0.046(2) 0.0286(18) -0.0025(17) 0.0110(16) -0.0009(17)
C5 0.0280(17) 0.0326(19) 0.0365(18) -0.0074(16) 0.0142(15) -0.0007(15)
C6 0.0276(17) 0.0296(18) 0.0342(18) 0.0008(15) 0.0126(15) -0.0006(14)
C7 0.029(2) 0.030(2) 0.045(2) -0.0033(14) 0.0137(19) -0.0014(14)
C8 0.032(2) 0.038(3) 0.044(3) -0.0095(15) 0.019(2) -0.0016(14)

loop_
_atom_type_symbol
_atom_type_description
_atom_type_scat_dispersion_real
_atom_type_scat_dispersion_imag
_atom_type_scat_source
C C 0.0181 0.0091 'International Tables Vol C Tables 4.2.6.8 and 6.1.1.4'
H H 0.0000 0.0000 'International Tables Vol C Tables 4.2.6.8 and 6.1.1.4'
Ag Ag 0.1306 4.2820 'International Tables Vol C Tables 4.2.6.8 and 6.1.1.4'
F F 0.0727 0.0534 'International Tables Vol C Tables 4.2.6.8 and 6.1.1.4'
I I -0.3257 6.8362 'International Tables Vol C Tables 4.2.6.8 and 6.1.1.4'
N N 0.0311 0.0180 'International Tables Vol C Tables 4.2.6.8 and 6.1.1.4'
P P 0.2955 0.4335 'International Tables Vol C Tables 4.2.6.8 and 6.1.1.4'

loop_
_exptl_crystal_face_index_h
_exptl_crystal_face_index_k
_exptl_crystal_face_index_l
_exptl_crystal_face_perp_dist
-6 -1 8 0.0246
6 1 -8 0.0246
4 -3 5 0.1315
-4 3 -5 0.1405
-2 -6 -3 0.0905
2 6 3 0.0845
4 4 5 0.0964
-4 -3 -5 0.1107
-3 -4 -5 0.0993
-4 4 -4 0.1511
5 5 0 0.0645
3 3 -9 0.0852
1 -1 -9 0.0967
-6 -4 -1 0.0894
-1 -2 9 0.1061

loop_
_geom_angle_atom_site_label_1
_geom_angle_atom_site_label_2
_geom_angle_atom_site_label_3
_geom_angle
_geom_angle_site_symmetry_1
_geom_angle_site_symmetry_3
_geom_angle_publ_flag
N1 I1 N1 171.7(3) . 2_756 ?
N1 Ag1 N1 177.2(5) . 2_756 ?
F102 P101 F102 179.3(2) 2_655 . ?
F103 P101 F102 89.73(14) . . ?
F103 P101 F102 89.73(14) 2_655 2_655 ?
F103 P101 F102 89.80(14) 2_655 . ?
F103 P101 F102 89.80(14) . 2_655 ?
F103 P101 F103 88.7(2) . 2_655 ?
F104 P101 F102 90.62(15) 2_655 . ?
F104 P101 F102 90.62(15) . 2_655 ?
F104 P101 F102 89.84(16) 2_655 2_655 ?
F104 P101 F102 89.84(16) . . ?
F104 P101 F103 89.7(2) . . ?
F104 P101 F103 178.4(2) 2_655 . ?
F104 P101 F103 178.4(2) . 2_655 ?
F104 P101 F103 89.7(2) 2_655 2_655 ?
F104 P101 F104 91.9(4) . 2_655 ?
C2 N1 I1 123.5(3) . . ?
C2 N1 Ag1 128.8(3) . . ?
C2 N1 C6 120.6(4) . . ?
C6 N1 I1 115.9(3) . . ?
C6 N1 Ag1 110.5(3) . . ?
N1 C2 C3 119.7(4) . . ?
N1 C2 C7 119.1(4) . . ?
C3 C2 C7 121.1(4) . . ?
C2 C3 H3 120.0 . . ?
C4 C3 C2 120.1(4) . . ?
C4 C3 H3 120.0 . . ?
C3 C4 H4 120.4 . . ?
C5 C4 C3 119.2(4) . . ?
C5 C4 H4 120.4 . . ?
C4 C5 H5 120.5 . . ?
C6 C5 C4 118.9(4) . . ?
C6 C5 H5 120.5 . . ?
N1 C6 C5 121.4(4) . . ?
N1 C6 H6 119.3 . . ?
C5 C6 H6 119.3 . . ?
C2 C7 H7A 109.4 . . ?
C2 C7 H7B 109.4 . . ?
C2 C7 C8 111.2(3) . . ?
H7A C7 H7B 108.0 . . ?
C8 C7 H7A 109.4 . . ?
C8 C7 H7B 109.4 . . ?
C7 C8 H8A 109.5 . . ?
C7 C8 H8B 109.5 . . ?
C7 C8 H8C 109.5 . . ?
H8A C8 H8B 109.5 . . ?
H8A C8 H8C 109.5 . . ?
H8B C8 H8C 109.5 . . ?

loop_
_geom_bond_atom_site_label_1
_geom_bond_atom_site_label_2
_geom_bond_distance
_geom_bond_site_symmetry_2
_geom_bond_publ_flag
I1 N1 2.248(4) . ?
I1 N1 2.248(4) 2_756 ?
Ag1 N1 2.243(4) . ?
Ag1 N1 2.243(4) 2_756 ?
P101 F102 1.604(2) . ?
P101 F102 1.604(2) 2_655 ?
P101 F103 1.599(3) . ?
P101 F103 1.599(3) 2_655 ?
P101 F104 1.588(3) 2_655 ?
P101 F104 1.588(3) . ?
N1 C2 1.346(5) . ?
N1 C6 1.355(5) . ?
C2 C3 1.386(6) . ?
C2 C7 1.507(5) . ?
C3 H3 0.9300 . ?
C3 C4 1.386(6) . ?
C4 H4 0.9300 . ?
C4 C5 1.385(6) . ?
C5 H5 0.9300 . ?
C5 C6 1.371(5) . ?
C6 H6 0.9300 . ?
C7 H7A 0.9700 . ?
C7 H7B 0.9700 . ?
C7 C8 1.534(6) . ?
C8 H8A 0.9600 . ?
C8 H8B 0.9600 . ?
C8 H8C 0.9600 . ?

loop_
_exptl_oxdiff_crystal_face_indexfrac_h
_exptl_oxdiff_crystal_face_indexfrac_k
_exptl_oxdiff_crystal_face_indexfrac_l
_exptl_oxdiff_crystal_face_x
_exptl_oxdiff_crystal_face_y
_exptl_oxdiff_crystal_face_z
-6.3697 -0.7000 7.8324 0.0783 -0.9953 -0.0575
6.3697 0.7000 -7.8324 -0.0783 0.9953 0.0575
4.2541 -2.6009 4.9801 0.9664 0.0763 0.2454
-4.2541 2.6009 -4.9801 -0.9664 -0.0763 -0.2454
-2.0221 -5.6479 -3.3567 0.0992 0.0070 -0.9950
2.0221 5.6479 3.3567 -0.0992 -0.0070 0.9950
3.5749 3.5447 5.0087 0.3472 0.0281 0.9374
-3.9284 -2.6964 -5.3316 -0.4788 -0.0384 -0.8771
-3.1889 -4.2501 -4.6243 -0.2214 -0.0182 -0.9750
-3.9921 4.0029 -3.9996 -1.0012 -0.1070 -0.0057
5.0073 5.0007 -0.0003 -0.0240 0.4397 0.9231
3.0069 3.0091 -8.9903 -0.6646 0.7769 0.0500
1.0009 -0.9911 -8.9891 -0.4721 0.5969 -0.5585
-6.0053 -4.0000 -0.9996 -0.2263 -0.4664 -0.9245
-1.0056 -2.0087 8.9907 0.7464 -0.6032 0.1997
